data_1009023
loop_
_publ_author_name
'L\'evy, David'
'Barbier, Jacques'

_publ_section_title
;
 Normal and inverse garnets: Ca~3~Fe~2~Ge~3~O~12~, Ca~3~Y~2~Ge~3~O~12~
 and Mg~3~Y~2~Ge~3~O~12~
;
_journal_issue 10
_journal_name_full 'Acta Crystallographica Section C'
_journal_page_first 1611
_journal_page_last 1614
_journal_paper_doi 10.1107/S0108270199007854
_journal_volume 55
_journal_year 1999
_chemical_formula_moiety 'Ca3 Y2 Ge3 O12'
_chemical_formula_sum 'Ca3 Ge3 O12 Y2'
_chemical_formula_weight 707.83
_chemical_name_common Garnet
_chemical_name_systematic
;
 ?
;
_space_group_IT_number 230
_symmetry_cell_setting cubic
_symmetry_space_group_name_Hall '-I 4bd 2c 3'
_symmetry_space_group_name_H-M 'I a -3 d'
_audit_creation_method SHELXL-97
_cell_angle_alpha 90.00
_cell_angle_beta 90.00
_cell_angle_gamma 90.00
_cell_formula_units_Z 8
_cell_length_a 12.8059(8)
_cell_length_b 12.8059(8)
_cell_length_c 12.8059(8)
_cell_measurement_reflns_used 1467
_cell_measurement_temperature 299(2)
_cell_measurement_theta_max 28.83
_cell_measurement_theta_min 3.90
_cell_volume 2100.1(2)
_computing_cell_refinement 'SAINT (Siemens, 1996)'
_computing_data_collection 'SMART (Siemens, 1996)'
_computing_data_reduction SAINT
_computing_molecular_graphics 'XP in SHELXTL/PC (Sheldrick, 1990b)'
_computing_publication_material SHELXL97
_computing_structure_refinement 'SHELXL97 (Sheldrick, 1997)'
_computing_structure_solution 'SHELXS86 (Sheldrick, 1990a)'
_diffrn_ambient_temperature 299(2)
_diffrn_detector_area_resol_mean 819.2
_diffrn_measured_fraction_theta_full 0.992
_diffrn_measured_fraction_theta_max 0.992
_diffrn_measurement_device 'Siemens SMART 1K CCD area detector + Siemens P4'
_diffrn_measurement_method 'area detector'
_diffrn_radiation_monochromator graphite
_diffrn_radiation_source 'fine-focus sealed tube'
_diffrn_radiation_type MoK\a
_diffrn_radiation_wavelength 0.71073
_diffrn_reflns_av_R_equivalents 0.063
_diffrn_reflns_av_sigmaI/netI 0.023
_diffrn_reflns_limit_h_max 14
_diffrn_reflns_limit_h_min -16
_diffrn_reflns_limit_k_max 15
_diffrn_reflns_limit_k_min -16
_diffrn_reflns_limit_l_max 17
_diffrn_reflns_limit_l_min -9
_diffrn_reflns_number 4744
_diffrn_reflns_theta_full 28.83
_diffrn_reflns_theta_max 28.83
_diffrn_reflns_theta_min 3.90
_diffrn_standards_decay_% 0
_exptl_absorpt_coefficient_mu 20.952
_exptl_absorpt_correction_T_max 0.4871
_exptl_absorpt_correction_T_min 0.2886
_exptl_absorpt_correction_type multi-scan
_exptl_absorpt_process_details '(Sheldrick, 1996)'
_exptl_crystal_colour colourless
_exptl_crystal_density_diffrn 4.478
_exptl_crystal_density_meas ?
_exptl_crystal_density_method 'not measured'
_exptl_crystal_description prism
_exptl_crystal_F_000 2640
_exptl_crystal_size_max 0.05
_exptl_crystal_size_mid 0.04
_exptl_crystal_size_min 0.03
_refine_diff_density_max 0.887
_refine_diff_density_min -1.165
_refine_ls_extinction_coef 0.00066(11)
_refine_ls_extinction_method 'SHELXL97 (Sheldrick, 1997)'
_refine_ls_goodness_of_fit_ref 1.179
_refine_ls_hydrogen_treatment none
_refine_ls_matrix_type full
_refine_ls_number_parameters 18
_refine_ls_number_reflns 234
_refine_ls_number_restraints 0
_refine_ls_restrained_S_all 1.179
_refine_ls_R_factor_all 0.050
_refine_ls_R_factor_gt 0.031
_refine_ls_shift/su_max 0.001
_refine_ls_shift/su_mean 0.000
_refine_ls_structure_factor_coef Fsqd
_refine_ls_weighting_details 'calc w = 1/[\s^2^(Fo^2^)+(0.0352P)^2^+22.9720P] where P=(Fo^2^+2Fc^2^)/3'
_refine_ls_weighting_scheme calc
_refine_ls_wR_factor_ref 0.087
_reflns_number_total 234
_cod_duplicate_entry 2009001
_cod_data_source_file br1247.cif
_cod_data_source_block Ca3Y2Ge3O12
_cod_depositor_comments
;
The following automatic conversions were performed:

'_geom_bond_publ_flag' value 'NO' changed to 'no' according to
/home/saulius/struct/CIF-dictionaries/cif_core.dic dictionary named
'cif_core.dic' version 2.4.2 from 2011-04-26 (14 times).

Automatic conversion script
Id: cif_fix_values 1715 2011-07-08 13:25:40Z adriana 

=====================================================================

The _atom_site_fract_y coordinate of the O atom was corrected to
0.0567 (from the original 0.1567) after consulting the accompanying
paper (which contains the 0.0567 value) and getting confirmation from
the corresponding author:

> From: barbier@.............
> Date: 12/07/2011 08:33 PM
> 
> Dear Dr. Grazulis,
> 
> In reply to your email, I can confirm that it is indeed a mistake in
> the CIF file of structure II where the oxygen atom y-coordinate is
> reported incorrectly. There may have been a modification of the CIF
> file requested /.../ at the time of publication and errors
> may have been introduced in the CIF at that stage. /.../
> 
> With best wishes,
> 
> J. Barbier

Sauliu Gra\<zulis
2012-01-22


The following automatic conversions were performed:

'_exptl_crystal_density_meas' value 'not measured' was changed to '?'
- the value is perceived as not measured.

Automatic conversion script
Id: cif_fix_values 3008 2015-01-20 13:52:24Z robertas 
;
_cod_original_sg_symbol_H-M I_a_-3_d
_cod_database_code 1009023

loop_
_symmetry_equiv_pos_as_xyz
'x, y, z'
'-x+1/2, -y, z+1/2'
'-x, y+1/2, -z+1/2'
'x+1/2, -y+1/2, -z'
'z, x, y'
'z+1/2, -x+1/2, -y'
'-z+1/2, -x, y+1/2'
'-z, x+1/2, -y+1/2'
'y, z, x'
'-y, z+1/2, -x+1/2'
'y+1/2, -z+1/2, -x'
'-y+1/2, -z, x+1/2'
'y+3/4, x+1/4, -z+1/4'
'-y+3/4, -x+3/4, -z+3/4'
'y+1/4, -x+1/4, z+3/4'
'-y+1/4, x+3/4, z+1/4'
'x+3/4, z+1/4, -y+1/4'
'-x+1/4, z+3/4, y+1/4'
'-x+3/4, -z+3/4, -y+3/4'
'x+1/4, -z+1/4, y+3/4'
'z+3/4, y+1/4, -x+1/4'
'z+1/4, -y+1/4, x+3/4'
'-z+1/4, y+3/4, x+1/4'
'-z+3/4, -y+3/4, -x+3/4'
'x+1/2, y+1/2, z+1/2'
'-x+1, -y+1/2, z+1'
'-x+1/2, y+1, -z+1'
'x+1, -y+1, -z+1/2'
'z+1/2, x+1/2, y+1/2'
'z+1, -x+1, -y+1/2'
'-z+1, -x+1/2, y+1'
'-z+1/2, x+1, -y+1'
'y+1/2, z+1/2, x+1/2'
'-y+1/2, z+1, -x+1'
'y+1, -z+1, -x+1/2'
'-y+1, -z+1/2, x+1'
'y+5/4, x+3/4, -z+3/4'
'-y+5/4, -x+5/4, -z+5/4'
'y+3/4, -x+3/4, z+5/4'
'-y+3/4, x+5/4, z+3/4'
'x+5/4, z+3/4, -y+3/4'
'-x+3/4, z+5/4, y+3/4'
'-x+5/4, -z+5/4, -y+5/4'
'x+3/4, -z+3/4, y+5/4'
'z+5/4, y+3/4, -x+3/4'
'z+3/4, -y+3/4, x+5/4'
'-z+3/4, y+5/4, x+3/4'
'-z+5/4, -y+5/4, -x+5/4'
'-x, -y, -z'
'x-1/2, y, -z-1/2'
'x, -y-1/2, z-1/2'
'-x-1/2, y-1/2, z'
'-z, -x, -y'
'-z-1/2, x-1/2, y'
'z-1/2, x, -y-1/2'
'z, -x-1/2, y-1/2'
'-y, -z, -x'
'y, -z-1/2, x-1/2'
'-y-1/2, z-1/2, x'
'y-1/2, z, -x-1/2'
'-y-3/4, -x-1/4, z-1/4'
'y-3/4, x-3/4, z-3/4'
'-y-1/4, x-1/4, -z-3/4'
'y-1/4, -x-3/4, -z-1/4'
'-x-3/4, -z-1/4, y-1/4'
'x-1/4, -z-3/4, -y-1/4'
'x-3/4, z-3/4, y-3/4'
'-x-1/4, z-1/4, -y-3/4'
'-z-3/4, -y-1/4, x-1/4'
'-z-1/4, y-1/4, -x-3/4'
'z-1/4, -y-3/4, -x-1/4'
'z-3/4, y-3/4, x-3/4'
'-x+1/2, -y+1/2, -z+1/2'
'x, y+1/2, -z'
'x+1/2, -y, z'
'-x, y, z+1/2'
'-z+1/2, -x+1/2, -y+1/2'
'-z, x, y+1/2'
'z, x+1/2, -y'
'z+1/2, -x, y'
'-y+1/2, -z+1/2, -x+1/2'
'y+1/2, -z, x'
'-y, z, x+1/2'
'y, z+1/2, -x'
'-y-1/4, -x+1/4, z+1/4'
'y-1/4, x-1/4, z-1/4'
'-y+1/4, x+1/4, -z-1/4'
'y+1/4, -x-1/4, -z+1/4'
'-x-1/4, -z+1/4, y+1/4'
'x+1/4, -z-1/4, -y+1/4'
'x-1/4, z-1/4, y-1/4'
'-x+1/4, z+1/4, -y-1/4'
'-z-1/4, -y+1/4, x+1/4'
'-z+1/4, y+1/4, -x-1/4'
'z+1/4, -y-1/4, -x+1/4'
'z-1/4, y-1/4, x-1/4'

loop_
_atom_site_label
_atom_site_fract_x
_atom_site_fract_y
_atom_site_fract_z
_atom_site_U_iso_or_equiv
_atom_site_adp_type
_atom_site_calc_flag
_atom_site_refinement_flags
_atom_site_occupancy
_atom_site_type_symbol
O -0.0363(2) 0.0567(3) 0.1609(3) 0.0073(8) Uani d . 1 O
Y 0 0 0 0.0075(4) Uani d S 1 Y
Ge 0 0.25 0.375 0.0049(4) Uani d S 1 Ge
Ca 0 0.25 0.125 0.0063(5) Uani d S 1 Ca

loop_
_atom_site_aniso_label
_atom_site_aniso_U_11
_atom_site_aniso_U_22
_atom_site_aniso_U_33
_atom_site_aniso_U_12
_atom_site_aniso_U_13
_atom_site_aniso_U_23
O 0.0066(17) 0.0081(17) 0.0072(17) -0.0011(13) 0.0011(14) -0.0013(13)
Y 0.0075(4) 0.0075(4) 0.0075(4) 0.0003(2) -0.0003(2) 0.0003(2)
Ge 0.0053(4) 0.0053(4) 0.0042(6) 0 0 0
Ca 0.0076(6) 0.0076(6) 0.0038(9) 0 0 0.0018(7)

loop_
_atom_type_symbol
_atom_type_description
_atom_type_scat_dispersion_real
_atom_type_scat_dispersion_imag
_atom_type_scat_source
O O 0.0106 0.0060 'International Tables Vol C Tables 4.2.6.8 and 6.1.1.4'
Ca Ca 0.2262 0.3064 'International Tables Vol C Tables 4.2.6.8 and 6.1.1.4'
Ge Ge 0.1547 1.8001 'International Tables Vol C Tables 4.2.6.8 and 6.1.1.4'
Y Y -2.7962 3.5667 'International Tables Vol C Tables 4.2.6.8 and 6.1.1.4'
